data_7718023
loop_
_publ_author_name
'Liu, Yu-Si'
'Xu, Zhe-Kun'
'Zhang, Jia-Mei'
'Chen, Xiao-Gang'
'Qin, Yan'
'Wang, Zhong-Xia'

_publ_section_title
;
 Three-dimensional perchlorate-based alkali metal hybrid perovskite
 molecular ferroelastic crystals.
;
_journal_issue 11
_journal_name_full 'Dalton transactions (Cambridge, England : 2003)'
_journal_page_first 4706
_journal_page_last 4714
_journal_paper_doi 10.1039/d4dt03416c
_journal_volume 54
_journal_year 2025
_chemical_formula_moiety 'Cl3 O12 Rb, 2(C4)'
_chemical_formula_sum 'C8 Cl3 O12 Rb'
_chemical_formula_weight 479.90
_space_group_crystal_system cubic
_space_group_IT_number 221
_space_group_name_Hall '-P 4 2 3'
_space_group_name_H-M_alt 'P m -3 m'
_atom_sites_solution_primary iterative
_audit_creation_date 2024-11-12
_audit_creation_method
;
Olex2 1.5
(compiled 2024.02.16 svn.r378c4104 for OlexSys, GUI svn.r6928)
;
_audit_update_record
;
2024-11-12 deposited with the CCDC.	2025-02-12 downloaded from the CCDC.
;
_cell_angle_alpha 90
_cell_angle_beta 90
_cell_angle_gamma 90
_cell_formula_units_Z 1
_cell_length_a 7.5901(3)
_cell_length_b 7.5901(3)
_cell_length_c 7.5901(3)
_cell_measurement_reflns_used 286
_cell_measurement_temperature 393.00(10)
_cell_measurement_theta_max 66.7930
_cell_measurement_theta_min 5.8200
_cell_volume 437.26(3)
_computing_cell_refinement 'CrysAlisPro 1.171.43.128a (Rigaku OD, 2024)'
_computing_data_collection 'CrysAlisPro 1.171.43.128a (Rigaku OD, 2024)'
_computing_data_reduction 'CrysAlisPro 1.171.43.128a (Rigaku OD, 2024)'
_computing_molecular_graphics 'Olex2 1.5 (Dolomanov et al., 2009)'
_computing_publication_material 'Olex2 1.5 (Dolomanov et al., 2009)'
_computing_structure_refinement 'XL  (Sheldrick, 2008)'
_computing_structure_solution 'olex2.solve 1.5 (Bourhis et al., 2015)'
_diffrn_ambient_environment air
_diffrn_ambient_temperature 393.00(10)
_diffrn_detector 'Hybrid Pixel Array Detector'
_diffrn_detector_area_resol_mean 10.0000
_diffrn_detector_type 'HyPix-Arc 150'
_diffrn_measured_fraction_theta_full 0.991
_diffrn_measured_fraction_theta_max 0.975
_diffrn_measurement_details
;
List of Runs (angles in degrees, time in seconds):

  # Type    Start    End  Width  t~exp~   \w     \q     \k     \f   Frames
#--------------------------------------------------------------------------
  1  \w   -105.00 -80.00   0.50    0.05    --  -60.72 -15.00 -60.00   50
  2  \w   -119.00 -65.00   0.50    0.05    --  -75.50 -15.00  30.00  108
  3  \w     74.00 107.00   0.50    0.05    --   75.12  15.00 -97.00   66
;
_diffrn_measurement_device 'four-circle diffractometer'
_diffrn_measurement_device_type 'XtaLAB Synergy R, DW system, HyPix-Arc 150'
_diffrn_measurement_method '\w scans'
_diffrn_orient_matrix_type 'CrysAlisPro convention (1999,Acta A55,543-557)'
_diffrn_orient_matrix_UB_11 -0.0400198000
_diffrn_orient_matrix_UB_12 0.1248829000
_diffrn_orient_matrix_UB_13 -0.1549053000
_diffrn_orient_matrix_UB_21 0.0023919000
_diffrn_orient_matrix_UB_22 -0.1576072000
_diffrn_orient_matrix_UB_23 -0.1277431000
_diffrn_orient_matrix_UB_31 -0.1990407000
_diffrn_orient_matrix_UB_32 -0.0271677000
_diffrn_orient_matrix_UB_33 0.0295389000
_diffrn_radiation_monochromator mirror
_diffrn_radiation_probe x-ray
_diffrn_radiation_type 'Cu K\a'
_diffrn_radiation_wavelength 1.54184
_diffrn_reflns_av_R_equivalents 0.0116
_diffrn_reflns_av_unetI/netI 0.0102
_diffrn_reflns_Laue_measured_fraction_full 0.991
_diffrn_reflns_Laue_measured_fraction_max 0.975
_diffrn_reflns_limit_h_max 5
_diffrn_reflns_limit_h_min -3
_diffrn_reflns_limit_k_max 9
_diffrn_reflns_limit_k_min -7
_diffrn_reflns_limit_l_max 8
_diffrn_reflns_limit_l_min -9
_diffrn_reflns_number 431
_diffrn_reflns_point_group_measured_fraction_full 0.991
_diffrn_reflns_point_group_measured_fraction_max 0.975
_diffrn_reflns_theta_full 67.684
_diffrn_reflns_theta_max 70.376
_diffrn_reflns_theta_min 5.830
_diffrn_source 'Rotating-anode X-ray tube'
_diffrn_source_type 'Rigaku (Cu) X-ray Source'
_exptl_absorpt_coefficient_mu 8.665
_exptl_absorpt_correction_T_max 1.00000
_exptl_absorpt_correction_T_min 0.40214
_exptl_absorpt_correction_type multi-scan
_exptl_absorpt_process_details
;
CrysAlisPro 1.171.43.128a (Rigaku Oxford Diffraction, 2024)
Empirical absorption correction using spherical harmonics,
implemented in SCALE3 ABSPACK scaling algorithm.
;
_exptl_crystal_colour 'clear light colourless'
_exptl_crystal_colour_lustre clear
_exptl_crystal_colour_modifier light
_exptl_crystal_colour_primary colourless
_exptl_crystal_density_diffrn 1.822
_exptl_crystal_description block
_exptl_crystal_F_000 232
_exptl_crystal_size_max 0.3
_exptl_crystal_size_mid 0.2
_exptl_crystal_size_min 0.1
_refine_diff_density_max 0.789
_refine_diff_density_min -0.360
_refine_diff_density_rms 0.131
_refine_ls_extinction_method none
_refine_ls_goodness_of_fit_ref 0.993
_refine_ls_hydrogen_treatment undef
_refine_ls_matrix_type full
_refine_ls_number_parameters 14
_refine_ls_number_reflns 116
_refine_ls_number_restraints 0
_refine_ls_restrained_S_all 0.993
_refine_ls_R_factor_all 0.0686
_refine_ls_R_factor_gt 0.0675
_refine_ls_shift/su_max 0.000
_refine_ls_shift/su_mean 0.000
_refine_ls_structure_factor_coef Fsqd
_refine_ls_weighting_details 'w=1/[\s^2^(Fo^2^)+(0.0500P)^2^+5.0000P] where P=(Fo^2^+2Fc^2^)/3'
_refine_ls_weighting_scheme calc
_refine_ls_wR_factor_gt 0.1793
_refine_ls_wR_factor_ref 0.1803
_reflns_Friedel_coverage 0.000
_reflns_number_gt 109
_reflns_number_total 116
_reflns_threshold_expression 'I > 2\s(I)'
_cod_data_source_file d4dt03416c2.cif
_cod_data_source_block lys-240410-2-r3-393k_auto
_cod_depositor_comments 'Adding full bibliography for 7718017--7718027.cif.'
_cod_original_cell_volume 437.26(5)
_cod_database_code 7718023
_shelx_shelxl_version_number 2018/3
_chemical_oxdiff_formula 'C Cl O Rb '
_shelx_space_group_comment
;
The symmetry employed for this shelxl refinement is uniquely defined
by the following loop, which should always be used as a source of
symmetry information in preference to the above space-group names.
They are only intended as comments.
;
_shelx_estimated_absorpt_t_max 0.478
_shelx_estimated_absorpt_t_min 0.181
_olex2_refinement_description
;
1. Uiso/Uaniso restraints and constraints
Uanis(C2) = Uanis(C1)
2. Others
 Fixed Sof: O1(0.25) C2(0.125) C1(0.041667)
;
_olex2_submission_special_instructions 'No special instructions were received'
_oxdiff_exptl_absorpt_empirical_details
;
Empirical correction (ABSPACK) includes:
- Absorption correction using spherical harmonics
- Frame scaling
;
_oxdiff_exptl_absorpt_empirical_full_max 2.115
_oxdiff_exptl_absorpt_empirical_full_min 0.845

loop_
_space_group_symop_operation_xyz
'x, y, z'
'-x, -y, z'
'-x, y, -z'
'x, -y, -z'
'z, x, y'
'z, -x, -y'
'-z, -x, y'
'-z, x, -y'
'y, z, x'
'-y, z, -x'
'y, -z, -x'
'-y, -z, x'
'y, x, -z'
'-y, -x, -z'
'y, -x, z'
'-y, x, z'
'x, z, -y'
'-x, z, y'
'-x, -z, -y'
'x, -z, y'
'z, y, -x'
'z, -y, x'
'-z, y, x'
'-z, -y, -x'
'-x, -y, -z'
'x, y, -z'
'x, -y, z'
'-x, y, z'
'-z, -x, -y'
'-z, x, y'
'z, x, -y'
'z, -x, y'
'-y, -z, -x'
'y, -z, x'
'-y, z, x'
'y, z, -x'
'-y, -x, z'
'y, x, z'
'-y, x, -z'
'y, -x, -z'
'-x, -z, y'
'x, -z, -y'
'x, z, y'
'-x, z, -y'
'-z, -y, x'
'-z, y, -x'
'z, -y, -x'
'z, y, x'

loop_
_atom_site_label
_atom_site_type_symbol
_atom_site_fract_x
_atom_site_fract_y
_atom_site_fract_z
_atom_site_U_iso_or_equiv
_atom_site_adp_type
_atom_site_occupancy
_atom_site_site_symmetry_order
_atom_site_calc_flag
_atom_site_refinement_flags_posn
_atom_site_refinement_flags_adp
_atom_site_refinement_flags_occupancy
_atom_site_disorder_assembly
_atom_site_disorder_group
Rb1 Rb 1.000000 1.000000 1.000000 0.0800(19) Uani 1 48 d S T P . .
Cl1 Cl 1.000000 0.500000 1.000000 0.114(4) Uani 1 16 d S T P . .
O1 O 1.153(3) 0.392(2) 1.000000 0.182(11) Uani 0.5 2 d S T P . .
C2 C 1.396(4) 0.396(4) 1.396(4) 0.23(3) Uani 0.75 6 d S T P . .
C1 C 1.500000 0.500000 1.29(2) 0.23(3) Uani 0.3334 8 d S T P . .

loop_
_atom_site_aniso_label
_atom_site_aniso_U_11
_atom_site_aniso_U_22
_atom_site_aniso_U_33
_atom_site_aniso_U_23
_atom_site_aniso_U_13
_atom_site_aniso_U_12
Rb1 0.0800(19) 0.0800(19) 0.0800(19) 0.000 0.000 0.000
Cl1 0.134(5) 0.075(6) 0.134(5) 0.000 0.000 0.000
O1 0.191(19) 0.123(13) 0.23(2) 0.000 0.000 0.049(13)
C2 0.23(3) 0.23(3) 0.23(3) -0.04(2) -0.04(2) -0.04(2)
C1 0.23(3) 0.23(3) 0.23(3) -0.04(2) -0.04(2) -0.04(2)

loop_
_atom_type_symbol
_atom_type_description
_atom_type_scat_dispersion_real
_atom_type_scat_dispersion_imag
_atom_type_scat_source
C C 0.0181 0.0091 'International Tables Vol C Tables 4.2.6.8 and 6.1.1.4'
Cl Cl 0.3639 0.7018 'International Tables Vol C Tables 4.2.6.8 and 6.1.1.4'
O O 0.0492 0.0322 'International Tables Vol C Tables 4.2.6.8 and 6.1.1.4'
Rb Rb -0.4688 1.6079 'International Tables Vol C Tables 4.2.6.8 and 6.1.1.4'

loop_
_geom_angle_atom_site_label_1
_geom_angle_atom_site_label_2
_geom_angle_atom_site_label_3
_geom_angle
_geom_angle_site_symmetry_1
_geom_angle_site_symmetry_3
_geom_angle_publ_flag
O1 Rb1 O1 180.0 43_556 19_776 ?
O1 Rb1 O1 180.0 33_677 9_655 ?
O1 Rb1 O1 70.2(3) 29_776 33_677 ?
O1 Rb1 O1 109.8(3) 43_556 37_675 ?
O1 Rb1 O1 47.3(8) 5_556 23_765 ?
O1 Rb1 O1 70.2(3) 19_776 37_675 ?
O1 Rb1 O1 150.2(5) 37_675 9_655 ?
O1 Rb1 O1 70.2(3) 43_556 13_657 ?
O1 Rb1 O1 109.8(3) 19_776 23_765 ?
O1 Rb1 O1 109.8(3) 19_776 13_657 ?
O1 Rb1 O1 132.7(8) 43_556 33_677 ?
O1 Rb1 O1 180.0 37_675 13_657 ?
O1 Rb1 O1 70.2(3) 25_767 33_677 ?
O1 Rb1 O1 150.2(5) 43_556 29_776 ?
O1 Rb1 O1 97.6(3) 47_567 9_655 ?
O1 Rb1 O1 29.8(5) 19_776 29_776 ?
O1 Rb1 O1 29.8(5) 47_567 25_767 ?
O1 Rb1 O1 82.4(3) 37_675 29_776 ?
O1 Rb1 O1 70.2(3) 13_657 23_765 ?
O1 Rb1 O1 97.6(3) 13_657 29_776 ?
O1 Rb1 O1 29.8(5) 1_565 23_765 ?
O1 Rb1 O1 29.8(5) 43_556 5_556 ?
O1 Rb1 O1 29.8(5) 37_675 33_677 ?
O1 Rb1 O1 150.2(5) 19_776 5_556 ?
O1 Rb1 O1 82.4(3) 47_567 33_677 ?
O1 Rb1 O1 97.6(3) 37_675 5_556 ?
O1 Rb1 O1 47.3(8) 43_556 9_655 ?
O1 Rb1 O1 82.4(3) 13_657 5_556 ?
O1 Rb1 O1 109.8(3) 29_776 9_655 ?
O1 Rb1 O1 180.0 29_776 5_556 ?
O1 Rb1 O1 109.8(3) 25_767 9_655 ?
O1 Rb1 O1 109.8(3) 43_556 47_567 ?
O1 Rb1 O1 109.8(3) 5_556 25_767 ?
O1 Rb1 O1 70.2(3) 19_776 47_567 ?
O1 Rb1 O1 70.2(3) 43_556 23_765 ?
O1 Rb1 O1 70.2(3) 37_675 47_567 ?
O1 Rb1 O1 109.8(3) 37_675 23_765 ?
O1 Rb1 O1 109.8(3) 13_657 47_567 ?
O1 Rb1 O1 132.7(8) 29_776 23_765 ?
O1 Rb1 O1 47.3(8) 29_776 47_567 ?
O1 Rb1 O1 180.0 47_567 23_765 ?
O1 Rb1 O1 132.7(8) 5_556 47_567 ?
O1 Rb1 O1 150.2(5) 25_767 23_765 ?
O1 Rb1 O1 82.4(3) 43_556 1_565 ?
O1 Rb1 O1 47.3(8) 19_776 33_677 ?
O1 Rb1 O1 97.6(3) 19_776 1_565 ?
O1 Rb1 O1 150.2(5) 13_657 33_677 ?
O1 Rb1 O1 132.7(8) 37_675 1_565 ?
O1 Rb1 O1 109.8(3) 5_556 33_677 ?
O1 Rb1 O1 47.3(8) 13_657 1_565 ?
O1 Rb1 O1 109.8(3) 1_565 33_677 ?
O1 Rb1 O1 109.8(3) 29_776 1_565 ?
O1 Rb1 O1 97.6(3) 23_765 33_677 ?
O1 Rb1 O1 70.2(3) 5_556 1_565 ?
O1 Rb1 O1 132.7(8) 19_776 9_655 ?
O1 Rb1 O1 150.2(5) 47_567 1_565 ?
O1 Rb1 O1 29.8(5) 13_657 9_655 ?
O1 Rb1 O1 97.6(3) 43_556 25_767 ?
O1 Rb1 O1 70.2(3) 5_556 9_655 ?
O1 Rb1 O1 82.4(3) 19_776 25_767 ?
O1 Rb1 O1 70.2(3) 1_565 9_655 ?
O1 Rb1 O1 47.3(8) 37_675 25_767 ?
O1 Rb1 O1 82.4(3) 23_765 9_655 ?
O1 Rb1 O1 132.7(8) 13_657 25_767 ?
O1 Rb1 O1 70.2(3) 29_776 25_767 ?
O1 Rb1 O1 180.0 1_565 25_767 ?
Rb1 Cl1 Rb1 180.0 1_545 . ?
O1 Cl1 Rb1 125.1(8) . . ?
O1 Cl1 Rb1 54.9(8) . 1_545 ?
O1 Cl1 Rb1 125.1(8) 45_765 1_545 ?
O1 Cl1 Rb1 54.9(8) 27_565 . ?
O1 Cl1 Rb1 54.9(8) 47_567 . ?
O1 Cl1 Rb1 54.9(8) 21_557 1_545 ?
O1 Cl1 Rb1 125.1(8) 27_565 1_545 ?
O1 Cl1 Rb1 125.1(8) 21_557 . ?
O1 Cl1 Rb1 125.1(8) 23_755 . ?
O1 Cl1 Rb1 125.1(8) 3_757 . ?
O1 Cl1 Rb1 125.1(8) 47_567 1_545 ?
O1 Cl1 Rb1 54.9(8) 25_767 . ?
O1 Cl1 Rb1 125.1(8) 25_767 1_545 ?
O1 Cl1 Rb1 54.9(8) 3_757 1_545 ?
O1 Cl1 Rb1 54.9(8) 23_755 1_545 ?
O1 Cl1 Rb1 54.9(8) 45_765 . ?
O1 Cl1 O1 109.3(8) 21_557 25_767 ?
O1 Cl1 O1 109.9(16) . 3_757 ?
O1 Cl1 O1 109.3(8) 3_757 47_567 ?
O1 Cl1 O1 109.9(16) 27_565 25_767 ?
O1 Cl1 O1 109.3(8) . 47_567 ?
O1 Cl1 O1 70.1(16) 3_757 25_767 ?
O1 Cl1 O1 70.1(16) . 27_565 ?
O1 Cl1 O1 70.7(8) 47_567 25_767 ?
O1 Cl1 O1 70.7(8) 21_557 3_757 ?
O1 Cl1 O1 70.7(8) . 23_755 ?
O1 Cl1 O1 70.1(16) 21_557 47_567 ?
O1 Cl1 O1 70.1(16) 45_765 23_755 ?
O1 Cl1 O1 70.7(8) 45_765 25_767 ?
O1 Cl1 O1 109.9(16) 21_557 23_755 ?
O1 Cl1 O1 109.3(8) 21_557 27_565 ?
O1 Cl1 O1 109.3(8) 27_565 23_755 ?
O1 Cl1 O1 109.3(8) 45_765 3_757 ?
O1 Cl1 O1 70.7(8) 3_757 23_755 ?
O1 Cl1 O1 180.0(12) 27_565 3_757 ?
O1 Cl1 O1 180.0 47_567 23_755 ?
O1 Cl1 O1 109.9(16) 45_765 47_567 ?
O1 Cl1 O1 109.3(8) 25_767 23_755 ?
O1 Cl1 O1 70.7(8) 27_565 47_567 ?
O1 Cl1 O1 109.3(8) . 45_765 ?
O1 Cl1 O1 180.0 . 25_767 ?
O1 Cl1 O1 70.7(8) . 21_557 ?
O1 Cl1 O1 180.0 45_765 21_557 ?
O1 Cl1 O1 70.7(8) 45_765 27_565 ?
Cl1 O1 Rb1 103.7(10) . 1_545 ?
Cl1 O1 O1 54.9(8) . 27_565 ?
Cl1 O1 O1 54.6(4) . 23_755 ?
Cl1 O1 O1 54.6(4) . 21_557 ?
O1 O1 Rb1 75.1(3) 21_557 1_545 ?
O1 O1 Rb1 75.1(3) 23_755 1_545 ?
O1 O1 Rb1 158.7(4) 27_565 1_545 ?
O1 O1 O1 90.001(3) 27_565 23_755 ?
O1 O1 O1 90.001(2) 27_565 21_557 ?
O1 O1 O1 90.000(8) 21_557 23_755 ?
C2 C2 C2 89.998(17) 28_855 27_565 ?
C2 C2 C2 89.998(14) 26_558 28_855 ?
C2 C2 C2 89.998(11) 26_558 27_565 ?
C1 C2 C2 55(4) . 28_855 ?
C1 C2 C2 125(8) 9_645 27_565 ?
C1 C2 C2 55(4) . 27_565 ?
C1 C2 C2 125(8) 5_546 28_855 ?
C1 C2 C2 125(8) . 26_558 ?
C1 C2 C2 55(4) 5_546 27_565 ?
C1 C2 C2 55(4) 9_645 26_558 ?
C1 C2 C2 55(4) 5_546 26_558 ?
C1 C2 C2 55(4) 9_645 28_855 ?
C1 C2 C1 110(7) . 5_546 ?
C1 C2 C1 110(7) 9_645 5_546 ?
C1 C2 C1 110(8) . 9_645 ?
C2 C1 C2 109(10) 2_865 . ?
C2 C1 C2 109(10) 28_855 27_565 ?
C2 C1 C2 70(8) 27_565 . ?
C2 C1 C2 70(8) 28_855 . ?
C2 C1 C2 70(8) 2_865 28_855 ?
C2 C1 C2 70(8) 2_865 27_565 ?

loop_
_geom_bond_atom_site_label_1
_geom_bond_atom_site_label_2
_geom_bond_distance
_geom_bond_site_symmetry_2
_geom_bond_publ_flag
Rb1 O1 3.197(19) 43_556 ?
Rb1 O1 3.197(19) 25_767 ?
Rb1 O1 3.197(19) 47_567 ?
Rb1 O1 3.197(19) 19_776 ?
Rb1 O1 3.197(19) 9_655 ?
Rb1 O1 3.197(19) 37_675 ?
Rb1 O1 3.197(19) 1_565 ?
Rb1 O1 3.197(19) 13_657 ?
Rb1 O1 3.197(19) 33_677 ?
Rb1 O1 3.197(19) 29_776 ?
Rb1 O1 3.197(19) 5_556 ?
Rb1 O1 3.197(19) 23_765 ?
Cl1 O1 1.42(2) . ?
Cl1 O1 1.42(2) 47_567 ?
Cl1 O1 1.42(2) 23_755 ?
Cl1 O1 1.42(2) 45_765 ?
Cl1 O1 1.42(2) 25_767 ?
Cl1 O1 1.42(2) 27_565 ?
Cl1 O1 1.42(2) 3_757 ?
Cl1 O1 1.42(2) 21_557 ?
O1 O1 1.63(4) 27_565 ?
O1 O1 1.65(3) 21_557 ?
O1 O1 1.65(3) 23_755 ?
C2 C2 1.57(6) 26_558 ?
C2 C2 1.57(6) 28_855 ?
C2 C2 1.57(6) 27_565 ?
C2 C1 1.37(10) . ?
C2 C1 1.37(10) 5_546 ?
C2 C1 1.37(10) 9_645 ?

loop_
_geom_torsion_atom_site_label_1
_geom_torsion_atom_site_label_2
_geom_torsion_atom_site_label_3
_geom_torsion_atom_site_label_4
_geom_torsion
_geom_torsion_site_symmetry_1
_geom_torsion_site_symmetry_2
_geom_torsion_site_symmetry_3
_geom_torsion_site_symmetry_4
_geom_torsion_publ_flag
Rb1 Cl1 O1 Rb1 180.0 . . . 1_545 ?
Rb1 Cl1 O1 O1 -60.1(5) 1_545 . . 23_755 ?
Rb1 Cl1 O1 O1 180.0 1_545 . . 27_565 ?
Rb1 Cl1 O1 O1 0.0 . . . 27_565 ?
Rb1 Cl1 O1 O1 119.9(5) . . . 23_755 ?
Rb1 Cl1 O1 O1 60.1(5) 1_545 . . 21_557 ?
Rb1 Cl1 O1 O1 -119.9(5) . . . 21_557 ?
O1 Cl1 O1 Rb1 0.0 3_757 . . 1_545 ?
O1 Cl1 O1 Rb1 119.9(5) 45_765 . . 1_545 ?
O1 Cl1 O1 Rb1 60.1(5) 23_755 . . 1_545 ?
O1 Cl1 O1 Rb1 -60.1(5) 21_557 . . 1_545 ?
O1 Cl1 O1 Rb1 -119.9(5) 47_567 . . 1_545 ?
O1 Cl1 O1 Rb1 180.0 27_565 . . 1_545 ?
O1 Cl1 O1 O1 60.1(5) 47_567 . . 27_565 ?
O1 Cl1 O1 O1 180.0 3_757 . . 27_565 ?
O1 Cl1 O1 O1 -60.1(5) 45_765 . . 27_565 ?
O1 Cl1 O1 O1 -119.9(5) 27_565 . . 21_557 ?
O1 Cl1 O1 O1 -119.9(5) 23_755 . . 27_565 ?
O1 Cl1 O1 O1 60.1(5) 3_757 . . 21_557 ?
O1 Cl1 O1 O1 180.000(8) 45_765 . . 21_557 ?
O1 Cl1 O1 O1 -59.8(10) 47_567 . . 21_557 ?
O1 Cl1 O1 O1 180.000(11) 47_567 . . 23_755 ?
O1 Cl1 O1 O1 59.8(10) 45_765 . . 23_755 ?
O1 Cl1 O1 O1 120.2(10) 23_755 . . 21_557 ?
O1 Cl1 O1 O1 -120.2(10) 21_557 . . 23_755 ?
O1 Cl1 O1 O1 119.9(5) 21_557 . . 27_565 ?
O1 Cl1 O1 O1 -60.1(5) 3_757 . . 23_755 ?
O1 Cl1 O1 O1 119.9(5) 27_565 . . 23_755 ?
C2 C2 C1 C2 -120(9) 28_855 . . 27_565 ?
C2 C2 C1 C2 120(9) 27_565 . . 28_855 ?
C2 C2 C1 C2 60(5) 26_558 . . 28_855 ?
C2 C2 C1 C2 -60(5) 28_855 . . 2_865 ?
C2 C2 C1 C2 -60(5) 26_558 . . 27_565 ?
C2 C2 C1 C2 60(5) 27_565 . . 2_865 ?
C2 C2 C1 C2 0.000(14) 26_558 . . 2_865 ?
C1 C2 C1 C2 60(9) 5_546 . . 2_865 ?
C1 C2 C1 C2 0(14) 9_645 . . 28_855 ?
C1 C2 C1 C2 0(14) 5_546 . . 27_565 ?
C1 C2 C1 C2 -60(9) 9_645 . . 2_865 ?
C1 C2 C1 C2 120(5) 5_546 . . 28_855 ?
C1 C2 C1 C2 -120(5) 9_645 . . 27_565 ?
